data_4319418
loop_
_publ_author_name
'Rodolphe Cl\'erac'
'F. Albert Cotton'
'Stephen P. Jeffery'
'Carlos A. Murillo'
'Xiaoping Wang'

_publ_section_title
;
 Compounds with Symmetrical Tricobalt Chains Wrapped by Dipyridylamide
 Ligands and Cyanide or Isothiocyanate Ions as Terminal Ligands
;
_journal_name_full 'Inorganic Chemistry'
_journal_page_first 1265
_journal_page_last 1270
_journal_paper_doi 10.1021/ic001069a
_journal_volume 40
_journal_year 2001
_chemical_compound_source synthesis
_chemical_formula_structural Co3(dpa)4(CN)2.CH2Cl2
_chemical_formula_sum 'C43 H34 Cl2 Co3 N14'
_chemical_formula_weight 994.53
_chemical_name_systematic
; 
 ? 
;
_space_group_IT_number 34
_symmetry_cell_setting orthorhombic
_symmetry_space_group_name_Hall 'P 2 -2n'
_symmetry_space_group_name_H-M 'P n n 2'
_atom_sites_solution_hydrogens geom
_atom_sites_solution_primary direct
_atom_sites_solution_secondary difmap
_audit_creation_method SHELXL
_cell_angle_alpha 90.00
_cell_angle_beta 90.00
_cell_angle_gamma 90.00
_cell_formula_units_Z 2
_cell_length_a 12.9990(6)
_cell_length_b 13.9720(7)
_cell_length_c 11.2270(6)
_cell_measurement_reflns_used 8149
_cell_measurement_temperature 213(2)
_cell_measurement_theta_max 27.530
_cell_measurement_theta_min 2.327
_cell_volume 2039.07(18)
_computing_cell_refinement SAINT
_computing_data_collection SMART
_computing_data_reduction SAINT
_computing_structure_refinement 'SHELXL-93 (Sheldrick, 1993)'
_computing_structure_solution 'SHELXS-86 (Sheldrick, 1990)'
_diffrn_ambient_temperature 213(2)
_diffrn_measurement_device 'Bruker SMART 1000'
_diffrn_measurement_method '\w scans'
_diffrn_radiation_monochromator graphite
_diffrn_radiation_source 'normal-focus sealed tube'
_diffrn_radiation_type MoK\a
_diffrn_radiation_wavelength 0.71073
_diffrn_reflns_av_R_equivalents 0.0254
_diffrn_reflns_av_sigmaI/netI 0.0239
_diffrn_reflns_limit_h_max 16
_diffrn_reflns_limit_h_min -16
_diffrn_reflns_limit_k_max 15
_diffrn_reflns_limit_k_min -18
_diffrn_reflns_limit_l_max 14
_diffrn_reflns_limit_l_min -13
_diffrn_reflns_number 12471
_diffrn_reflns_theta_max 27.53
_diffrn_reflns_theta_min 2.14
_exptl_absorpt_coefficient_mu 1.390
_exptl_absorpt_correction_T_max 0.7564
_exptl_absorpt_correction_T_min 0.6025
_exptl_absorpt_correction_type multi-scan
_exptl_crystal_colour brown
_exptl_crystal_density_diffrn 1.620
_exptl_crystal_density_meas ?
_exptl_crystal_description block
_exptl_crystal_F_000 1010
_exptl_crystal_size_max 0.48
_exptl_crystal_size_mid 0.44
_exptl_crystal_size_min 0.30
_refine_diff_density_max 0.311
_refine_diff_density_min -0.242
_refine_diff_density_rms 0.058
_refine_ls_abs_structure_details 'Flack H D (1983), Acta Cryst. A39, 876-881'
_refine_ls_abs_structure_Flack 0.000(11)
_refine_ls_extinction_method none
_refine_ls_goodness_of_fit_all 1.068
_refine_ls_goodness_of_fit_obs 1.073
_refine_ls_hydrogen_treatment noref
_refine_ls_matrix_type full
_refine_ls_number_parameters 294
_refine_ls_number_reflns 4546
_refine_ls_number_restraints 1
_refine_ls_restrained_S_all 1.068
_refine_ls_restrained_S_obs 1.073
_refine_ls_R_factor_all 0.0299
_refine_ls_R_factor_obs 0.0272
_refine_ls_shift/esd_max 0.001
_refine_ls_shift/esd_mean 0.000
_refine_ls_structure_factor_coef Fsqd
_refine_ls_weighting_details 'w=1/[\s^2^(Fo^2^)+(0.0414P)^2^+0.2008P] where P=(Fo^2^+2Fc^2^)/3'
_refine_ls_weighting_scheme calc
_refine_ls_wR_factor_all 0.0687
_refine_ls_wR_factor_obs 0.0669
_reflns_number_observed 4278
_reflns_number_total 4546
_reflns_observed_criterion >2sigma(I)
_cod_data_source_file ic001069a_4.cif
_cod_data_source_block 6.CH2Cl2
_cod_depositor_comments
;
The following automatic conversions were performed:

'_exptl_crystal_density_meas' value 'not measured' was changed to '?'
- the value is perceived as not measured.

Automatic conversion script
Id: cif_fix_values 3008 2015-01-20 13:52:24Z robertas 

The following automatic conversions were performed:

'_refine_ls_weighting_scheme' value 'calc
w=1/[\s^2^(Fo^2^)+(0.0414P)^2^+0.2008P] where P=(Fo^2^+2Fc^2^)/3' was
changed to 'calc'. New tag '_refine_ls_weighting_details' was
created. The value of the new tag was set to
'w=1/[\s^2^(Fo^2^)+(0.0414P)^2^+0.2008P] where P=(Fo^2^+2Fc^2^)/3'.

Automatic conversion script
Id: cif_fix_values 3143 2015-03-26 13:38:13Z robertas 
;
_cod_original_cell_volume 2039.1(2)
_cod_database_code 4319418

loop_
_symmetry_equiv_pos_as_xyz
'x, y, z'
'-x, -y, z'
'x+1/2, -y+1/2, z+1/2'
'-x+1/2, y+1/2, z+1/2'

loop_
_atom_site_aniso_label
_atom_site_aniso_U_11
_atom_site_aniso_U_22
_atom_site_aniso_U_33
_atom_site_aniso_U_23
_atom_site_aniso_U_13
_atom_site_aniso_U_12
Co1 0.01618(11) 0.02108(12) 0.02415(13) -0.00169(15) 0.00048(14) -0.00004(8)
Co2 0.01536(14) 0.0190(2) 0.0227(2) 0.000 0.000 -0.00074(11)
N1 0.0197(8) 0.0246(8) 0.0263(9) 0.0018(7) -0.0003(7) 0.0009(7)
N2 0.0223(9) 0.0236(9) 0.0347(10) -0.0036(8) -0.0007(8) 0.0001(7)
N3 0.0192(8) 0.0258(9) 0.0252(9) -0.0026(7) -0.0013(7) -0.0015(7)
N4 0.0204(8) 0.0277(10) 0.0247(9) -0.0027(7) 0.0012(7) -0.0022(7)
N5 0.0204(10) 0.0236(11) 0.0268(12) 0.0024(8) -0.0012(8) -0.0018(7)
N6 0.0182(9) 0.0219(10) 0.0277(11) -0.0026(8) -0.0031(8) -0.0007(7)
N7 0.0345(10) 0.0509(12) 0.052(2) -0.0011(14) 0.0019(12) 0.0119(9)
C21 0.0239(8) 0.0300(9) 0.0299(10) 0.0007(12) 0.0023(12) -0.0013(7)
C1 0.0223(10) 0.0234(10) 0.0266(11) 0.0008(8) 0.0007(8) 0.0027(8)
C2 0.0236(11) 0.0484(15) 0.0317(12) 0.0079(11) 0.0058(9) 0.0027(10)
C3 0.0354(12) 0.060(2) 0.0286(13) 0.0119(12) 0.0013(10) 0.0065(12)
C4 0.0300(12) 0.060(2) 0.0313(13) 0.0101(12) -0.0033(10) 0.0104(11)
C5 0.0221(10) 0.0423(14) 0.0323(12) 0.0043(10) -0.0012(9) 0.0050(9)
C6 0.0217(9) 0.0287(11) 0.0329(12) -0.0046(10) 0.0032(8) -0.0012(9)
C7 0.0269(11) 0.0331(13) 0.053(2) -0.0110(11) -0.0079(11) -0.0031(10)
C8 0.0353(14) 0.0308(14) 0.099(3) -0.0209(15) -0.015(2) -0.0050(12)
C9 0.046(2) 0.0246(13) 0.119(3) -0.013(2) -0.024(2) 0.0043(12)
C10 0.0314(12) 0.0269(11) 0.076(2) -0.0076(12) -0.0119(12) 0.0058(10)
C11 0.0206(10) 0.0363(13) 0.0363(12) -0.0063(10) 0.0050(10) -0.0008(9)
C12 0.0208(10) 0.0421(14) 0.052(2) -0.0106(12) 0.0046(10) -0.0086(10)
C13 0.0267(11) 0.0388(13) 0.053(2) -0.0167(12) 0.0006(11) -0.0110(10)
C14 0.0270(11) 0.0307(12) 0.0460(14) -0.0114(11) 0.0015(10) -0.0023(9)
C15 0.0176(10) 0.0277(11) 0.0265(11) -0.0010(9) -0.0002(8) -0.0015(8)
C16 0.0311(12) 0.0345(13) 0.0319(12) -0.0074(9) 0.0043(10) 0.0006(10)
C17 0.0452(14) 0.048(2) 0.0341(13) -0.0071(12) 0.0113(12) 0.0029(12)
C18 0.048(2) 0.053(2) 0.0273(13) 0.0029(12) 0.0091(11) -0.0027(13)
C19 0.0353(12) 0.0444(15) 0.0314(13) 0.0080(11) 0.0017(10) 0.0015(11)
C20 0.0221(10) 0.0288(11) 0.0283(11) -0.0004(9) 0.0001(8) -0.0059(9)
C22 0.019(3) 0.066(5) 0.027(3) 0.009(3) 0.015(2) 0.025(3)
Cl1 0.0622(10) 0.0853(13) 0.0652(11) -0.0133(10) -0.0043(9) 0.0006(10)
Cl2 0.092(3) 0.140(4) 0.130(4) -0.067(3) -0.033(3) 0.025(2)

loop_
_atom_site_label
_atom_site_type_symbol
_atom_site_fract_x
_atom_site_fract_y
_atom_site_fract_z
_atom_site_U_iso_or_equiv
_atom_site_thermal_displace_type
_atom_site_occupancy
_atom_site_calc_flag
_atom_site_refinement_flags
_atom_site_disorder_group
Co1 Co 0.84520(2) 0.08533(2) 0.67725(3) 0.02047(7) Uani 1 d . .
Co2 Co 1.0000 0.0000 0.68024(5) 0.01900(8) Uani 1 d S .
N1 N 0.88726(13) 0.12128(13) 0.5133(2) 0.0235(4) Uani 1 d . .
N2 N 0.92878(13) 0.19195(13) 0.7417(2) 0.0269(4) Uani 1 d . .
N3 N 0.78306(13) -0.03188(13) 0.6139(2) 0.0234(4) Uani 1 d . .
N4 N 0.82683(13) 0.03271(13) 0.8419(2) 0.0242(4) Uani 1 d . .
N5 N 0.9485(2) -0.08289(14) 0.8005(2) 0.0236(5) Uani 1 d . .
N6 N 0.9456(2) -0.08294(14) 0.5611(2) 0.0226(4) Uani 1 d . .
N7 N 0.6386(2) 0.2064(2) 0.6653(3) 0.0457(5) Uani 1 d . .
C21 C 0.71205(14) 0.16258(14) 0.6728(3) 0.0279(4) Uani 1 d . .
C1 C 0.9881(2) 0.1179(2) 0.4781(2) 0.0241(4) Uani 1 d . .
C2 C 1.0148(2) 0.1436(2) 0.3604(2) 0.0346(5) Uani 1 d . .
H2A H 1.0841(2) 0.1424(2) 0.3366(2) 0.041 Uiso 1 calc R .
C3 C 0.9404(2) 0.1702(2) 0.2809(2) 0.0413(6) Uani 1 d . .
H3A H 0.9583(2) 0.1877(2) 0.2028(2) 0.050 Uiso 1 calc R .
C4 C 0.8382(2) 0.1712(2) 0.3167(2) 0.0404(6) Uani 1 d . .
H4A H 0.7859(2) 0.1891(2) 0.2633(2) 0.048 Uiso 1 calc R .
C5 C 0.8152(2) 0.1456(2) 0.4314(2) 0.0322(5) Uani 1 d . .
H5A H 0.7457(2) 0.1447(2) 0.4545(2) 0.039 Uiso 1 calc R .
C6 C 1.0184(2) 0.1757(2) 0.8014(2) 0.0278(5) Uani 1 d . .
C7 C 1.0731(2) 0.2530(2) 0.8513(3) 0.0377(6) Uani 1 d . .
H7A H 1.1329(2) 0.2411(2) 0.8959(3) 0.045 Uiso 1 calc R .
C8 C 1.0403(2) 0.3446(2) 0.8357(4) 0.0549(9) Uani 1 d . .
H8A H 1.0774(2) 0.3960(2) 0.8684(4) 0.066 Uiso 1 calc R .
C9 C 0.9498(2) 0.3613(2) 0.7697(4) 0.0634(11) Uani 1 d . .
H9A H 0.9254(2) 0.4238(2) 0.7573(4) 0.076 Uiso 1 calc R .
C10 C 0.8985(2) 0.2838(2) 0.7241(3) 0.0446(7) Uani 1 d . .
H10A H 0.8392(2) 0.2949(2) 0.6782(3) 0.054 Uiso 1 calc R .
C11 C 0.6807(2) -0.0483(2) 0.6250(2) 0.0311(5) Uani 1 d . .
H11A H 0.6409(2) -0.0018(2) 0.6642(2) 0.037 Uiso 1 calc R .
C12 C 0.6314(2) -0.1280(2) 0.5831(3) 0.0382(6) Uani 1 d . .
H12A H 0.5600(2) -0.1355(2) 0.5916(3) 0.046 Uiso 1 calc R .
C13 C 0.6912(2) -0.1973(2) 0.5273(3) 0.0396(6) Uani 1 d . .
H13A H 0.6602(2) -0.2529(2) 0.4968(3) 0.048 Uiso 1 calc R .
C14 C 0.7958(2) -0.1846(2) 0.5169(2) 0.0346(5) Uani 1 d . .
H14A H 0.8365(2) -0.2321(2) 0.4810(2) 0.041 Uiso 1 calc R .
C15 C 0.84202(15) -0.1000(2) 0.5602(2) 0.0240(4) Uani 1 d . .
C16 C 0.7612(2) 0.0756(2) 0.9187(2) 0.0325(5) Uani 1 d . .
H16A H 0.7234(2) 0.1286(2) 0.8915(2) 0.039 Uiso 1 calc R .
C17 C 0.7470(2) 0.0462(2) 1.0333(2) 0.0424(6) Uani 1 d . .
H17A H 0.6999(2) 0.0779(2) 1.0832(2) 0.051 Uiso 1 calc R .
C18 C 0.8032(2) -0.0314(2) 1.0750(2) 0.0426(6) Uani 1 d . .
H18A H 0.7958(2) -0.0523(2) 1.1541(2) 0.051 Uiso 1 calc R .
C19 C 0.8699(2) -0.0773(2) 0.9991(2) 0.0371(6) Uani 1 d . .
H19A H 0.9083(2) -0.1301(2) 1.0260(2) 0.044 Uiso 1 calc R .
C20 C 0.8807(2) -0.0452(2) 0.8812(2) 0.0264(4) Uani 1 d . .
C22 C 1.0105(8) 0.5486(11) 0.3695(9) 0.037(2) Uani 0.50 d P .
Cl1 Cl 1.01515(15) 0.6158(2) 0.5104(2) 0.0709(5) Uani 0.50 d P .
Cl2 Cl 0.9791(4) 0.4323(5) 0.3864(5) 0.121(2) Uani 0.50 d P .

loop_
_atom_type_symbol
_atom_type_description
_atom_type_scat_dispersion_real
_atom_type_scat_dispersion_imag
_atom_type_scat_source
C C 0.0033 0.0016 'International Tables Vol C Tables 4.2.6.8 and 6.1.1.4'
H H 0.0000 0.0000 'International Tables Vol C Tables 4.2.6.8 and 6.1.1.4'
N N 0.0061 0.0033 'International Tables Vol C Tables 4.2.6.8 and 6.1.1.4'
Cl Cl 0.1484 0.1585 'International Tables Vol C Tables 4.2.6.8 and 6.1.1.4'
Co Co 0.3494 0.9721 'International Tables Vol C Tables 4.2.6.8 and 6.1.1.4'

loop_
_geom_angle_atom_site_label_1
_geom_angle_atom_site_label_2
_geom_angle_atom_site_label_3
_geom_angle
_geom_angle_site_symmetry_1
_geom_angle_site_symmetry_3
_geom_angle_publ_flag
Co1 Co2 Co1 178.35(3) . 2_755 y
C21 Co1 Co2 178.58(6) . . y
N7 C21 Co1 177.1(3) . . y
N1 Co1 N2 89.86(8) . . y
N1 Co1 N3 89.35(8) . . y
N1 Co1 N4 168.90(7) . . y
N2 Co1 N3 170.82(7) . . y
N2 Co1 N4 90.23(8) . . y
N3 Co1 N4 88.79(8) . . y
N1 Co1 C21 94.42(10) . . y
N2 Co1 C21 94.38(8) . . y
N3 Co1 C21 94.79(8) . . y
N4 Co1 C21 96.63(10) . . y
N3 Co1 Co2 86.21(5) . . ?
N1 Co1 Co2 84.57(5) . . ?
N4 Co1 Co2 84.39(5) . . ?
N5 Co2 N5 89.48(13) . 2_755 y
N5 Co2 N6 178.81(11) . 2_755 y
N5 Co2 N6 89.85(7) 2_755 2_755 y
N5 Co2 N6 89.85(7) . . y
N5 Co2 N6 178.81(11) 2_755 . y
N6 Co2 N6 90.84(13) 2_755 . y
N5 Co2 Co1 91.01(6) . . ?
N5 Co2 Co1 90.16(6) 2_755 . ?
N6 Co2 Co1 89.97(6) 2_755 . ?
N6 Co2 Co1 88.87(6) . . ?
N5 Co2 Co1 90.16(6) . 2_755 ?
N5 Co2 Co1 91.01(6) 2_755 2_755 ?
N6 Co2 Co1 88.87(6) 2_755 2_755 ?
N6 Co2 Co1 89.97(6) . 2_755 ?
C5 N1 C1 118.3(2) . . ?
C5 N1 Co1 120.15(14) . . ?
C1 N1 Co1 121.48(14) . . ?
C10 N2 C6 118.5(2) . . ?
C10 N2 Co1 119.9(2) . . ?
C6 N2 Co1 121.53(15) . . ?
C11 N3 C15 118.3(2) . . ?
C11 N3 Co1 120.8(2) . . ?
C15 N3 Co1 120.83(14) . . ?
C16 N4 C20 118.0(2) . . ?
C16 N4 Co1 120.0(2) . . ?
C20 N4 Co1 121.93(15) . . ?
C6 N5 C20 124.3(2) 2_755 . ?
C6 N5 Co2 118.2(2) 2_755 . ?
C20 N5 Co2 117.5(2) . . ?
C1 N6 C15 123.8(2) 2_755 . ?
C1 N6 Co2 117.6(2) 2_755 . ?
C15 N6 Co2 118.5(2) . . ?
N6 C1 N1 114.9(2) 2_755 . ?
N6 C1 C2 125.2(2) 2_755 . ?
N1 C1 C2 119.7(2) . . ?
C3 C2 C1 120.4(2) . . ?
C2 C3 C4 119.4(2) . . ?
C5 C4 C3 118.6(2) . . ?
N1 C5 C4 123.5(2) . . ?
N2 C6 N5 115.1(2) . 2_755 ?
N2 C6 C7 119.9(2) . . ?
N5 C6 C7 124.8(2) 2_755 . ?
C8 C7 C6 120.8(2) . . ?
C7 C8 C9 119.0(2) . . ?
C10 C9 C8 118.2(3) . . ?
N2 C10 C9 123.4(3) . . ?
N3 C11 C12 124.5(2) . . ?
C11 C12 C13 117.4(2) . . ?
C14 C13 C12 120.0(2) . . ?
C13 C14 C15 120.0(2) . . ?
N3 C15 N6 115.4(2) . . ?
N3 C15 C14 119.9(2) . . ?
N6 C15 C14 124.6(2) . . ?
N4 C16 C17 123.6(2) . . ?
C16 C17 C18 118.8(2) . . ?
C19 C18 C17 119.2(2) . . ?
C18 C19 C20 119.8(2) . . ?
N4 C20 N5 115.0(2) . . ?
N4 C20 C19 120.5(2) . . ?
N5 C20 C19 124.4(2) . . ?
Cl2 C22 C22 144.3(31) 2_765 2_765 ?
Cl2 C22 Cl2 139.1(34) 2_765 . ?
C22 C22 Cl2 7.0(6) 2_765 . ?
Cl2 C22 Cl1 30.9(23) 2_765 . ?
C22 C22 Cl1 120.4(5) 2_765 . ?
Cl2 C22 Cl1 113.7(8) . . ?
Cl2 Cl1 C22 6.8(6) 2_765 . ?
C22 Cl2 Cl1 142.3(28) 2_765 2_765 ?
C22 Cl2 C22 28.6(27) 2_765 . ?
Cl1 Cl2 C22 120.6(6) 2_765 . ?
C22 Cl2 Cl2 34.1(30) 2_765 2_765 ?
Cl1 Cl2 Cl2 113.8(3) 2_765 2_765 ?
C22 Cl2 Cl2 6.8(5) . 2_765 ?

loop_
_geom_bond_atom_site_label_1
_geom_bond_atom_site_label_2
_geom_bond_distance
_geom_bond_site_symmetry_2
_geom_bond_publ_flag
Co2 Co1 2.3392(2) 2_755 y
Co1 Co2 2.3392(2) . y
Co1 C21 2.040(2) . y
N7 C21 1.138(3) . y
Co1 N1 1.985(2) . y
Co1 N2 1.981(2) . y
Co1 N3 1.959(2) . y
Co1 N4 2.004(2) . y
Co2 N5 1.901(2) . y
Co2 N5 1.901(2) 2_755 ?
Co2 N6 1.906(2) 2_755 ?
Co2 N6 1.906(2) . y
N1 C5 1.356(3) . ?
N1 C1 1.370(3) . ?
N2 C10 1.357(3) . ?
N2 C6 1.363(3) . ?
N3 C11 1.356(3) . ?
N3 C15 1.363(3) . ?
N4 C16 1.353(3) . ?
N4 C20 1.367(3) . ?
N5 C6 1.366(3) 2_755 ?
N5 C20 1.370(3) . ?
N6 C1 1.360(3) 2_755 ?
N6 C15 1.367(3) . ?
C1 N6 1.360(3) 2_755 ?
C1 C2 1.413(3) . ?
C2 C3 1.367(4) . ?
C3 C4 1.388(4) . ?
C4 C5 1.369(4) . ?
C6 N5 1.366(3) 2_755 ?
C6 C7 1.409(3) . ?
C7 C8 1.360(4) . ?
C8 C9 1.409(4) . ?
C9 C10 1.371(4) . ?
C11 C12 1.367(4) . ?
C12 C13 1.391(4) . ?
C13 C14 1.376(3) . ?
C14 C15 1.411(3) . ?
C16 C17 1.364(4) . ?
C17 C18 1.389(4) . ?
C18 C19 1.374(4) . ?
C19 C20 1.405(3) . ?
C22 Cl2 0.35(2) 2_765 ?
C22 C22 1.39(3) 2_765 ?
C22 Cl2 1.686(11) . ?
C22 Cl1 1.840(11) . ?
Cl1 Cl2 1.547(6) 2_765 ?
Cl2 C22 0.35(2) 2_765 ?
Cl2 Cl1 1.547(6) 2_765 ?
Cl2 Cl2 1.968(14) 2_765 ?
